data_4075601
loop_
_publ_author_name
'Dorcier, Antoine'
'Ang, Wee Han'
'Bola\~no, Sandra'
'Gonsalvi, Luca'
'Juillerat-Jeannerat, Lucienne'
'Laurenczy, G\`abor'
'Peruzzini, Maurizio'
'Phillips, Andrew D.'
'Zanobini, Fabrizio'
'Dyson, Paul J.'

_publ_section_title
;
 In Vitro Evaluation of Rhodium and Osmium RAPTA Analogues:&#x00A0; The
 Case for Organometallic Anticancer Drugs Not Based on Ruthenium
;
_journal_issue 17
_journal_name_full Organometallics
_journal_page_first 4090
_journal_paper_doi 10.1021/om060394o
_journal_volume 25
_journal_year 2006
_chemical_compound_source 'synthesis as described'
_chemical_formula_moiety 'C22 H39 Cl N6 P2 Rh, 2(H2 O), Cl'
_chemical_formula_sum 'C22 H43 Cl2 N6 O2 P2 Rh'
_chemical_formula_weight 659.37
_chemical_name_common 'Cp*Rh(PTA)2Cl Cl 2HOH'
_chemical_name_systematic
;
 Chloro-Pentamethylcyclodienyl-Bis-1,3,5-Triaza-7-phosphaadamantane-
 Rhodium(III) Chloride with Water Solvate
;
_space_group_IT_number 2
_symmetry_cell_setting triclinic
_symmetry_Int_Tables_number 2
_symmetry_space_group_name_Hall '-P 1'
_symmetry_space_group_name_H-M 'P -1'
_atom_sites_solution_hydrogens geom
_atom_sites_solution_primary direct
_atom_sites_solution_secondary difmap
_audit_creation_method SHELXL-97
_cell_angle_alpha 78.66(3)
_cell_angle_beta 83.11(3)
_cell_angle_gamma 70.94(3)
_cell_formula_units_Z 2
_cell_length_a 9.1729(18)
_cell_length_b 12.325(3)
_cell_length_c 13.028(3)
_cell_measurement_reflns_used 132
_cell_measurement_temperature 150(2)
_cell_measurement_theta_max 20.00
_cell_measurement_theta_min 0.77
_cell_volume 1362.5(6)
_computing_cell_refinement 'DENZO and COLLECT'
_computing_data_collection
;
DENZO: Z. Otwinowski and W. Minor, Methods in Enzymology, Volume 276: 
Macromolecular Crystallography, part A, p.307-326, 1997, 
C.W. Carter, Jr and R.M. Sweet, Eds., Academic Press
and COLLECT Data collection software, R. Hooft, Nonius B.V., 1998
;
_computing_data_reduction 'DENZO and COLLECT'
_computing_molecular_graphics 'ORTEPIII for Windows (Farrugia, 1997)'
_computing_publication_material 'WINGX (Farrugia, 1999)'
_computing_structure_refinement 'SHELXL-97 (Sheldrick, 1997)'
_computing_structure_solution 'SHELXS-97 (Sheldrick, 1997)'
_diffrn_ambient_temperature 150(2)
_diffrn_detector_area_resol_mean 9.091
_diffrn_measured_fraction_theta_full 0.977
_diffrn_measured_fraction_theta_max 0.952
_diffrn_measurement_device_type 'Bruker-Nonius KappaCCD area-detector'
_diffrn_measurement_method '\f and \w'
_diffrn_radiation_monochromator graphite
_diffrn_radiation_source 'Nonius FR591 rotating anode'
_diffrn_radiation_type MoK\a
_diffrn_radiation_wavelength 0.71073
_diffrn_reflns_av_R_equivalents 0.1505
_diffrn_reflns_av_sigmaI/netI 0.1902
_diffrn_reflns_limit_h_max 10
_diffrn_reflns_limit_h_min -10
_diffrn_reflns_limit_k_max 14
_diffrn_reflns_limit_k_min -14
_diffrn_reflns_limit_l_max 15
_diffrn_reflns_limit_l_min -15
_diffrn_reflns_number 14259
_diffrn_reflns_theta_full 25.25
_diffrn_reflns_theta_max 25.25
_diffrn_reflns_theta_min 1.60
_diffrn_standards_decay_% 0
_exptl_absorpt_coefficient_mu 0.973
_exptl_absorpt_correction_T_max 0.9808
_exptl_absorpt_correction_T_min 0.9262
_exptl_absorpt_correction_type multi-scan
_exptl_absorpt_process_details
;
 SORTAV (R.H. Blessing, Acta Cryst., (1995), A51, 33-37
 R.H. Blessing, J. Appl. Cryst., (1997), 30, 421-426)
;
_exptl_crystal_colour yellow
_exptl_crystal_density_diffrn 1.607
_exptl_crystal_density_method 'not measured'
_exptl_crystal_description plate
_exptl_crystal_F_000 684
_exptl_crystal_size_max 0.08
_exptl_crystal_size_mid 0.03
_exptl_crystal_size_min 0.02
_refine_diff_density_max 0.751
_refine_diff_density_min -0.884
_refine_diff_density_rms 0.168
_refine_ls_extinction_method none
_refine_ls_goodness_of_fit_ref 0.982
_refine_ls_hydrogen_treatment constr
_refine_ls_matrix_type full
_refine_ls_number_parameters 323
_refine_ls_number_reflns 4815
_refine_ls_number_restraints 0
_refine_ls_restrained_S_all 0.982
_refine_ls_R_factor_all 0.1525
_refine_ls_R_factor_gt 0.0635
_refine_ls_shift/su_max 0.000
_refine_ls_shift/su_mean 0.000
_refine_ls_structure_factor_coef Fsqd
_refine_ls_weighting_details 'calc w=1/[\s^2^(Fo^2^)+(0.0351P)^2^+0.0000P] where P=(Fo^2^+2Fc^2^)/3'
_refine_ls_weighting_scheme calc
_refine_ls_wR_factor_gt 0.0967
_refine_ls_wR_factor_ref 0.1218
_reflns_number_gt 2640
_reflns_number_total 4815
_reflns_threshold_expression I>2/s(I)
_cod_data_source_file om060394osi20060505_051727.cif
_cod_data_source_block pjd03
_cod_original_sg_symbol_H-M P-1
_cod_database_code 4075601

loop_
_symmetry_equiv_pos_as_xyz
'x, y, z'
'-x, -y, -z'

loop_
_atom_site_label
_atom_site_type_symbol
_atom_site_fract_x
_atom_site_fract_y
_atom_site_fract_z
_atom_site_U_iso_or_equiv
_atom_site_adp_type
_atom_site_occupancy
_atom_site_symmetry_multiplicity
_atom_site_calc_flag
_atom_site_refinement_flags
_atom_site_disorder_assembly
_atom_site_disorder_group
Rh1 Rh 0.38808(6) 0.24922(5) 0.29514(5) 0.0267(2) Uani 1 1 d . . .
P1 P 0.5297(2) 0.37597(16) 0.26785(15) 0.0283(5) Uani 1 1 d . . .
P2 P 0.5677(2) 0.10355(16) 0.22125(15) 0.0274(5) Uani 1 1 d . . .
Cl1 Cl 0.52701(19) 0.16542(15) 0.45167(14) 0.0342(5) Uani 1 1 d . . .
N1 N 0.6729(6) -0.0185(5) 0.0586(4) 0.0288(15) Uani 1 1 d . . .
N2 N 0.8653(6) -0.0365(5) 0.1833(5) 0.0303(15) Uani 1 1 d . . .
N3 N 0.5607(6) 0.5539(5) 0.3535(5) 0.0346(16) Uani 1 1 d . . .
N4 N 0.6673(6) -0.1353(5) 0.2355(5) 0.0320(15) Uani 1 1 d . . .
N5 N 0.7977(6) 0.4315(5) 0.2706(5) 0.0319(15) Uani 1 1 d . . .
C1 C 0.5161(7) 0.4865(6) 0.1497(5) 0.0325(19) Uani 1 1 d . . .
H1A H 0.5628 0.4478 0.0885 0.039 Uiso 1 1 calc R . .
H1B H 0.4060 0.5288 0.1374 0.039 Uiso 1 1 calc R . .
N6 N 0.5954(6) 0.5701(5) 0.1590(4) 0.0326(15) Uani 1 1 d . . .
C2 C 0.8262(8) -0.1383(6) 0.2437(6) 0.038(2) Uani 1 1 d . . .
H2A H 0.8974 -0.2093 0.2192 0.046 Uiso 1 1 calc R . .
H2B H 0.8434 -0.1443 0.3184 0.046 Uiso 1 1 calc R . .
C3 C 0.6373(8) -0.1201(6) 0.1243(6) 0.034(2) Uani 1 1 d . . .
H3A H 0.5271 -0.1114 0.1191 0.041 Uiso 1 1 calc R . .
H3B H 0.7000 -0.1913 0.0962 0.041 Uiso 1 1 calc R . .
C4 C 0.7277(8) 0.4947(6) 0.3574(6) 0.041(2) Uani 1 1 d . . .
H4A H 0.7798 0.5534 0.3580 0.049 Uiso 1 1 calc R . .
H4B H 0.7473 0.4392 0.4242 0.049 Uiso 1 1 calc R . .
C5 C 0.1353(7) 0.3417(6) 0.4869(5) 0.0320(19) Uani 1 1 d . . .
H5A H 0.0337 0.3375 0.5170 0.048 Uiso 1 1 calc R . .
H5B H 0.1405 0.4203 0.4848 0.048 Uiso 1 1 calc R . .
H5C H 0.2159 0.2851 0.5302 0.048 Uiso 1 1 calc R . .
C6 C 0.7788(7) 0.0718(5) 0.2240(6) 0.0294(18) Uani 1 1 d . . .
H6A H 0.8095 0.1375 0.1811 0.035 Uiso 1 1 calc R . .
H6B H 0.8057 0.0644 0.2969 0.035 Uiso 1 1 calc R . .
C7 C 0.1205(7) 0.5219(5) 0.2712(5) 0.0336(19) Uani 1 1 d . . .
H7A H 0.0116 0.5576 0.2555 0.050 Uiso 1 1 calc R . .
H7B H 0.1854 0.5498 0.2136 0.050 Uiso 1 1 calc R . .
H7C H 0.1376 0.5432 0.3363 0.050 Uiso 1 1 calc R . .
C8 C 0.1592(7) 0.3145(6) 0.3785(5) 0.0266(18) Uani 1 1 d . . .
C9 C 0.1618(7) 0.3922(6) 0.2836(6) 0.0265(18) Uani 1 1 d . . .
C10 C 0.5638(7) 0.0915(6) 0.0840(5) 0.0308(19) Uani 1 1 d . . .
H10A H 0.4580 0.0964 0.0698 0.037 Uiso 1 1 calc R . .
H10B H 0.5902 0.1576 0.0382 0.037 Uiso 1 1 calc R . .
C11 C 0.1610(8) 0.0993(6) 0.4344(6) 0.040(2) Uani 1 1 d . . .
H11A H 0.0619 0.1209 0.4751 0.061 Uiso 1 1 calc R . .
H11B H 0.2456 0.0750 0.4815 0.061 Uiso 1 1 calc R . .
H11C H 0.1669 0.0349 0.3987 0.061 Uiso 1 1 calc R . .
C12 C 0.7445(7) 0.3303(6) 0.2760(6) 0.0304(19) Uani 1 1 d . . .
H12A H 0.7737 0.2764 0.3426 0.037 Uiso 1 1 calc R . .
H12B H 0.7957 0.2882 0.2175 0.037 Uiso 1 1 calc R . .
C13 C 0.5558(8) -0.0413(5) 0.2856(5) 0.0307(18) Uani 1 1 d . . .
H13A H 0.5768 -0.0539 0.3605 0.037 Uiso 1 1 calc R . .
H13B H 0.4499 -0.0439 0.2819 0.037 Uiso 1 1 calc R . .
C14 C 0.7602(7) 0.5098(6) 0.1715(5) 0.0308(19) Uani 1 1 d . . .
H14A H 0.8140 0.5689 0.1641 0.037 Uiso 1 1 calc R . .
H14B H 0.8013 0.4645 0.1137 0.037 Uiso 1 1 calc R . .
C15 C 0.1695(7) 0.1263(6) 0.1823(6) 0.039(2) Uani 1 1 d . . .
H15A H 0.0608 0.1444 0.1683 0.058 Uiso 1 1 calc R . .
H15B H 0.2064 0.0473 0.2223 0.058 Uiso 1 1 calc R . .
H15C H 0.2313 0.1313 0.1158 0.058 Uiso 1 1 calc R . .
C16 C 0.5317(8) 0.6289(6) 0.2505(6) 0.043(2) Uani 1 1 d . . .
H16A H 0.4186 0.6642 0.2453 0.051 Uiso 1 1 calc R . .
H16B H 0.5758 0.6930 0.2467 0.051 Uiso 1 1 calc R . .
C17 C 0.4776(8) 0.4681(6) 0.3713(5) 0.0345(19) Uani 1 1 d . . .
H17A H 0.3651 0.5090 0.3730 0.041 Uiso 1 1 calc R . .
H17B H 0.5021 0.4179 0.4403 0.041 Uiso 1 1 calc R . .
C18 C 0.1861(7) 0.3776(6) 0.0850(5) 0.036(2) Uani 1 1 d . . .
H18A H 0.0942 0.3726 0.0574 0.054 Uiso 1 1 calc R . .
H18B H 0.2790 0.3337 0.0475 0.054 Uiso 1 1 calc R . .
H18C H 0.1823 0.4593 0.0754 0.054 Uiso 1 1 calc R . .
C19 C 0.8321(7) -0.0257(6) 0.0728(5) 0.0326(19) Uani 1 1 d . . .
H19A H 0.8531 0.0449 0.0319 0.039 Uiso 1 1 calc R . .
H19B H 0.9034 -0.0938 0.0439 0.039 Uiso 1 1 calc R . .
C20 C 0.1905(7) 0.3271(6) 0.1999(5) 0.0236(17) Uani 1 1 d . . .
C21 C 0.1850(7) 0.2113(6) 0.2443(6) 0.0271(18) Uani 1 1 d . . .
C22 C 0.1741(7) 0.2030(6) 0.3538(6) 0.0298(19) Uani 1 1 d . . .
Cl2 Cl 0.8323(2) 0.28910(15) -0.01262(15) 0.0420(5) Uani 1 1 d . . .
O1 O 1.1924(5) -0.1591(4) 0.1964(4) 0.0486(15) Uani 1 1 d . . .
H20A H 1.092 -0.1213 0.1923 0.073 Uiso 1 1 calc R . .
H20B H 1.1855 -0.1953 0.1453 0.073 Uiso 1 1 calc R . .
O2 O 0.2033(6) 0.7574(5) 0.4160(4) 0.0671(18) Uani 1 1 d . . .
H21A H 0.1998 0.7839 0.3462 0.101 Uiso 1 1 calc R . .
H21B H 0.2427 0.7920 0.4513 0.101 Uiso 0.50 1 calc P A 1
H21C H 0.1789 0.7038 0.4606 0.101 Uiso 0.50 1 calc P B -1

loop_
_atom_site_aniso_label
_atom_site_aniso_U_11
_atom_site_aniso_U_22
_atom_site_aniso_U_33
_atom_site_aniso_U_23
_atom_site_aniso_U_13
_atom_site_aniso_U_12
Rh1 0.0220(3) 0.0256(4) 0.0320(4) -0.0056(3) 0.0001(3) -0.0067(3)
P1 0.0243(11) 0.0262(12) 0.0327(13) -0.0035(10) -0.0022(9) -0.0064(9)
P2 0.0229(11) 0.0265(12) 0.0324(13) -0.0063(10) -0.0007(9) -0.0064(8)
Cl1 0.0333(11) 0.0327(12) 0.0336(12) -0.0016(9) -0.0044(9) -0.0079(8)
N1 0.022(3) 0.032(4) 0.034(4) -0.014(3) 0.000(3) -0.007(3)
N2 0.028(4) 0.021(4) 0.039(4) -0.004(3) -0.007(3) -0.001(3)
N3 0.035(4) 0.026(4) 0.046(5) -0.013(3) 0.003(3) -0.013(3)
N4 0.032(4) 0.028(4) 0.039(4) -0.011(3) -0.004(3) -0.011(3)
N5 0.028(4) 0.037(4) 0.037(4) -0.011(3) 0.002(3) -0.015(3)
C1 0.027(4) 0.033(5) 0.035(5) -0.003(4) 0.003(4) -0.010(3)
N6 0.032(4) 0.031(4) 0.035(4) -0.002(3) 0.003(3) -0.015(3)
C2 0.037(5) 0.033(5) 0.040(5) -0.003(4) 0.000(4) -0.006(4)
C3 0.032(5) 0.038(5) 0.036(5) -0.017(4) 0.007(4) -0.013(4)
C4 0.042(5) 0.043(5) 0.045(6) -0.004(4) -0.012(4) -0.022(4)
C5 0.026(4) 0.033(5) 0.032(5) -0.002(4) -0.004(3) -0.003(3)
C6 0.025(4) 0.023(4) 0.040(5) -0.006(4) -0.004(3) -0.005(3)
C7 0.022(4) 0.034(5) 0.044(5) -0.004(4) 0.001(3) -0.009(3)
C8 0.027(4) 0.035(5) 0.021(5) -0.008(4) 0.000(3) -0.012(3)
C9 0.013(4) 0.028(5) 0.035(5) -0.001(4) 0.001(3) -0.006(3)
C10 0.020(4) 0.037(5) 0.035(5) -0.006(4) -0.006(3) -0.007(3)
C11 0.040(5) 0.023(5) 0.052(6) -0.004(4) -0.002(4) -0.003(4)
C12 0.021(4) 0.026(4) 0.042(5) 0.000(4) -0.013(3) -0.004(3)
C13 0.036(5) 0.027(4) 0.029(5) -0.003(4) 0.002(4) -0.012(3)
C14 0.028(5) 0.035(5) 0.032(5) -0.007(4) 0.002(4) -0.014(4)
C15 0.021(4) 0.051(5) 0.050(6) -0.019(5) 0.000(4) -0.015(4)
C16 0.027(5) 0.032(5) 0.070(7) -0.012(5) 0.008(4) -0.012(4)
C17 0.037(5) 0.041(5) 0.030(5) -0.009(4) 0.004(4) -0.018(4)
C18 0.027(4) 0.047(5) 0.033(5) -0.009(4) -0.005(4) -0.009(4)
C19 0.029(5) 0.029(5) 0.034(5) -0.006(4) 0.009(4) -0.005(3)
C20 0.014(4) 0.029(5) 0.030(5) -0.013(4) -0.002(3) -0.004(3)
C21 0.012(4) 0.032(5) 0.037(5) -0.013(4) 0.003(3) -0.004(3)
C22 0.016(4) 0.024(5) 0.048(6) -0.005(4) -0.002(4) -0.005(3)
Cl2 0.0459(13) 0.0322(12) 0.0433(14) -0.0044(10) -0.0015(10) -0.0073(9)
O1 0.037(3) 0.047(4) 0.058(4) -0.011(3) -0.017(3) -0.003(3)
O2 0.058(4) 0.089(5) 0.051(4) -0.004(4) 0.004(3) -0.026(3)

loop_
_atom_type_symbol
_atom_type_description
_atom_type_scat_dispersion_real
_atom_type_scat_dispersion_imag
_atom_type_scat_source
C C 0.0033 0.0016 'International Tables Vol C Tables 4.2.6.8 and 6.1.1.4'
H H 0.0000 0.0000 'International Tables Vol C Tables 4.2.6.8 and 6.1.1.4'
N N 0.0061 0.0033 'International Tables Vol C Tables 4.2.6.8 and 6.1.1.4'
O O 0.0106 0.0060 'International Tables Vol C Tables 4.2.6.8 and 6.1.1.4'
P P 0.1023 0.0942 'International Tables Vol C Tables 4.2.6.8 and 6.1.1.4'
Cl Cl 0.1484 0.1585 'International Tables Vol C Tables 4.2.6.8 and 6.1.1.4'
Rh Rh -1.1178 0.9187 'International Tables Vol C Tables 4.2.6.8 and 6.1.1.4'

loop_
_geom_angle_atom_site_label_1
_geom_angle_atom_site_label_2
_geom_angle_atom_site_label_3
_geom_angle
C20 Rh1 C8 63.0(2)
C20 Rh1 C22 62.9(3)
C8 Rh1 C22 37.6(2)
C20 Rh1 C9 37.8(2)
C8 Rh1 C9 36.8(2)
C22 Rh1 C9 62.0(2)
C20 Rh1 C21 38.0(2)
C8 Rh1 C21 61.9(2)
C22 Rh1 C21 36.4(2)
C9 Rh1 C21 62.1(2)
C20 Rh1 P2 110.28(18)
C8 Rh1 P2 149.27(19)
C22 Rh1 P2 111.76(19)
C9 Rh1 P2 148.0(2)
C21 Rh1 P2 93.85(17)
C20 Rh1 P1 107.57(19)
C8 Rh1 P1 113.76(19)
C22 Rh1 P1 151.31(19)
C9 Rh1 P1 93.39(17)
C21 Rh1 P1 145.26(19)
P2 Rh1 P1 96.93(7)
C20 Rh1 Cl1 157.77(17)
C8 Rh1 Cl1 95.32(18)
C22 Rh1 Cl1 97.3(2)
C9 Rh1 Cl1 125.53(19)
C21 Rh1 Cl1 128.92(19)
P2 Rh1 Cl1 85.62(7)
P1 Rh1 Cl1 84.89(7)
C1 P1 C17 100.9(3)
C1 P1 C12 97.4(3)
C17 P1 C12 97.2(3)
C1 P1 Rh1 122.0(2)
C17 P1 Rh1 110.4(2)
C12 P1 Rh1 124.2(2)
C10 P2 C6 97.5(3)
C10 P2 C13 99.9(3)
C6 P2 C13 98.1(3)
C10 P2 Rh1 121.4(2)
C6 P2 Rh1 123.9(2)
C13 P2 Rh1 111.4(2)
C19 N1 C10 110.9(5)
C19 N1 C3 109.2(5)
C10 N1 C3 111.4(5)
C2 N2 C6 112.4(5)
C2 N2 C19 108.0(5)
C6 N2 C19 110.3(5)
C4 N3 C16 108.1(5)
C4 N3 C17 110.1(5)
C16 N3 C17 111.5(6)
C2 N4 C3 109.3(5)
C2 N4 C13 111.2(5)
C3 N4 C13 110.6(5)
C14 N5 C12 110.2(5)
C14 N5 C4 109.4(5)
C12 N5 C4 111.3(5)
N6 C1 P1 111.6(5)
N6 C1 H1A 109.3
P1 C1 H1A 109.3
N6 C1 H1B 109.3
P1 C1 H1B 109.3
H1A C1 H1B 108.0
C14 N6 C16 108.2(5)
C14 N6 C1 110.0(5)
C16 N6 C1 111.5(5)
N4 C2 N2 114.3(6)
N4 C2 H2A 108.7
N2 C2 H2A 108.7
N4 C2 H2B 108.7
N2 C2 H2B 108.7
H2A C2 H2B 107.6
N4 C3 N1 113.7(5)
N4 C3 H3A 108.8
N1 C3 H3A 108.8
N4 C3 H3B 108.8
N1 C3 H3B 108.8
H3A C3 H3B 107.7
N5 C4 N3 114.7(6)
N5 C4 H4A 108.6
N3 C4 H4A 108.6
N5 C4 H4B 108.6
N3 C4 H4B 108.6
H4A C4 H4B 107.6
C8 C5 H5A 109.5
C8 C5 H5B 109.5
H5A C5 H5B 109.5
C8 C5 H5C 109.5
H5A C5 H5C 109.5
H5B C5 H5C 109.5
N2 C6 P2 111.6(4)
N2 C6 H6A 109.3
P2 C6 H6A 109.3
N2 C6 H6B 109.3
P2 C6 H6B 109.3
H6A C6 H6B 108.0
C9 C7 H7A 109.5
C9 C7 H7B 109.5
H7A C7 H7B 109.5
C9 C7 H7C 109.5
H7A C7 H7C 109.5
H7B C7 H7C 109.5
C9 C8 C22 108.2(6)
C9 C8 C5 127.4(6)
C22 C8 C5 124.3(6)
C9 C8 Rh1 72.4(4)
C22 C8 Rh1 71.5(4)
C5 C8 Rh1 124.8(5)
C8 C9 C20 107.6(6)
C8 C9 C7 126.4(6)
C20 C9 C7 125.5(6)
C8 C9 Rh1 70.8(4)
C20 C9 Rh1 68.2(4)
C7 C9 Rh1 132.6(4)
N1 C10 P2 111.8(4)
N1 C10 H10A 109.3
P2 C10 H10A 109.3
N1 C10 H10B 109.3
P2 C10 H10B 109.3
H10A C10 H10B 107.9
C22 C11 H11A 109.5
C22 C11 H11B 109.5
H11A C11 H11B 109.5
C22 C11 H11C 109.5
H11A C11 H11C 109.5
H11B C11 H11C 109.5
N5 C12 P1 111.1(4)
N5 C12 H12A 109.4
P1 C12 H12A 109.4
N5 C12 H12B 109.4
P1 C12 H12B 109.4
H12A C12 H12B 108.0
N4 C13 P2 111.6(4)
N4 C13 H13A 109.3
P2 C13 H13A 109.3
N4 C13 H13B 109.3
P2 C13 H13B 109.3
H13A C13 H13B 108.0
N6 C14 N5 115.3(5)
N6 C14 H14A 108.5
N5 C14 H14A 108.5
N6 C14 H14B 108.5
N5 C14 H14B 108.5
H14A C14 H14B 107.5
C21 C15 H15A 109.5
C21 C15 H15B 109.5
H15A C15 H15B 109.5
C21 C15 H15C 109.5
H15A C15 H15C 109.5
H15B C15 H15C 109.5
N6 C16 N3 115.4(6)
N6 C16 H16A 108.4
N3 C16 H16A 108.4
N6 C16 H16B 108.4
N3 C16 H16B 108.4
H16A C16 H16B 107.5
N3 C17 P1 111.8(4)
N3 C17 H17A 109.3
P1 C17 H17A 109.3
N3 C17 H17B 109.3
P1 C17 H17B 109.3
H17A C17 H17B 107.9
C20 C18 H18A 109.5
C20 C18 H18B 109.5
H18A C18 H18B 109.5
C20 C18 H18C 109.5
H18A C18 H18C 109.5
H18B C18 H18C 109.5
N1 C19 N2 113.9(5)
N1 C19 H19A 108.8
N2 C19 H19A 108.8
N1 C19 H19B 108.8
N2 C19 H19B 108.8
H19A C19 H19B 107.7
C9 C20 C21 107.8(6)
C9 C20 C18 125.5(6)
C21 C20 C18 125.1(6)
C9 C20 Rh1 74.0(4)
C21 C20 Rh1 74.6(4)
C18 C20 Rh1 128.9(4)
C22 C21 C20 107.2(6)
C22 C21 C15 127.8(7)
C20 C21 C15 124.4(7)
C22 C21 Rh1 70.5(4)
C20 C21 Rh1 67.3(4)
C15 C21 Rh1 134.1(4)
C21 C22 C8 108.7(6)
C21 C22 C11 126.8(7)
C8 C22 C11 124.2(7)
C21 C22 Rh1 73.1(4)
C8 C22 Rh1 70.9(4)
C11 C22 Rh1 127.2(5)
H20A O1 H20B 88.3
H21A O2 H21B 115.5
H21A O2 H21C 138.5
H21B O2 H21C 105.9

loop_
_geom_bond_atom_site_label_1
_geom_bond_atom_site_label_2
_geom_bond_distance
Rh1 C20 2.164(6)
Rh1 C8 2.220(6)
Rh1 C22 2.227(6)
Rh1 C9 2.240(6)
Rh1 C21 2.261(7)
Rh1 P2 2.288(2)
Rh1 P1 2.291(2)
Rh1 Cl1 2.405(2)
P1 C1 1.831(7)
P1 C17 1.851(7)
P1 C12 1.874(6)
P2 C10 1.829(7)
P2 C6 1.849(6)
P2 C13 1.849(6)
N1 C19 1.466(8)
N1 C10 1.470(8)
N1 C3 1.479(8)
N2 C2 1.471(8)
N2 C6 1.476(8)
N2 C19 1.479(8)
N3 C4 1.469(8)
N3 C16 1.470(9)
N3 C17 1.463(7)
N4 C2 1.462(8)
N4 C3 1.472(8)
N4 C13 1.475(8)
N5 C14 1.455(8)
N5 C12 1.468(7)
N5 C4 1.465(8)
C1 N6 1.472(8)
C1 H1A 0.9900
C1 H1B 0.9900
N6 C14 1.463(8)
N6 C16 1.477(9)
C2 H2A 0.9900
C2 H2B 0.9900
C3 H3A 0.9900
C3 H3B 0.9900
C4 H4A 0.9900
C4 H4B 0.9900
C5 C8 1.490(9)
C5 H5A 0.9800
C5 H5B 0.9800
C5 H5C 0.9800
C6 H6A 0.9900
C6 H6B 0.9900
C7 C9 1.497(8)
C7 H7A 0.9800
C7 H7B 0.9800
C7 H7C 0.9800
C8 C9 1.410(9)
C8 C22 1.432(9)
C9 C20 1.430(9)
C10 H10A 0.9900
C10 H10B 0.9900
C11 C22 1.514(9)
C11 H11A 0.9800
C11 H11B 0.9800
C11 H11C 0.9800
C12 H12A 0.9900
C12 H12B 0.9900
C13 H13A 0.9900
C13 H13B 0.9900
C14 H14A 0.9900
C14 H14B 0.9900
C15 C21 1.493(9)
C15 H15A 0.9800
C15 H15B 0.9800
C15 H15C 0.9800
C16 H16A 0.9900
C16 H16B 0.9900
C17 H17A 0.9900
C17 H17B 0.9900
C18 C20 1.503(9)
C18 H18A 0.9800
C18 H18B 0.9800
C18 H18C 0.9800
C19 H19A 0.9900
C19 H19B 0.9900
C20 C21 1.445(9)
C21 C22 1.403(9)
O1 H20A 0.89000
O1 H20B 0.89000
O2 H21A 0.90000
O2 H21B 0.8607
O2 H21C 0.8587

loop_
_geom_torsion_atom_site_label_1
_geom_torsion_atom_site_label_2
_geom_torsion_atom_site_label_3
_geom_torsion_atom_site_label_4
_geom_torsion
C20 Rh1 P1 C1 -22.3(3)
C8 Rh1 P1 C1 -89.9(3)
C22 Rh1 P1 C1 -87.7(5)
C9 Rh1 P1 C1 -58.1(3)
C21 Rh1 P1 C1 -15.5(4)
P2 Rh1 P1 C1 91.6(3)
Cl1 Rh1 P1 C1 176.5(3)
C20 Rh1 P1 C17 95.8(3)
C8 Rh1 P1 C17 28.2(3)
C22 Rh1 P1 C17 30.4(5)
C9 Rh1 P1 C17 60.0(3)
C21 Rh1 P1 C17 102.6(4)
P2 Rh1 P1 C17 -150.3(3)
Cl1 Rh1 P1 C17 -65.4(3)
C20 Rh1 P1 C12 -149.8(3)
C8 Rh1 P1 C12 142.6(3)
C22 Rh1 P1 C12 144.9(5)
C9 Rh1 P1 C12 174.4(3)
C21 Rh1 P1 C12 -143.0(4)
P2 Rh1 P1 C12 -35.9(3)
Cl1 Rh1 P1 C12 49.1(3)
C20 Rh1 P2 C10 17.2(3)
C8 Rh1 P2 C10 88.2(4)
C22 Rh1 P2 C10 85.1(3)
C9 Rh1 P2 C10 13.4(4)
C21 Rh1 P2 C10 52.4(3)
P1 Rh1 P2 C10 -94.5(3)
Cl1 Rh1 P2 C10 -178.8(3)
C20 Rh1 P2 C6 143.7(3)
C8 Rh1 P2 C6 -145.3(4)
C22 Rh1 P2 C6 -148.3(3)
C9 Rh1 P2 C6 139.9(4)
C21 Rh1 P2 C6 179.0(3)
P1 Rh1 P2 C6 32.0(3)
Cl1 Rh1 P2 C6 -52.3(3)
C20 Rh1 P2 C13 -99.9(3)
C8 Rh1 P2 C13 -28.9(5)
C22 Rh1 P2 C13 -31.9(3)
C9 Rh1 P2 C13 -103.6(4)
C21 Rh1 P2 C13 -64.6(3)
P1 Rh1 P2 C13 148.5(3)
Cl1 Rh1 P2 C13 64.2(3)
C17 P1 C1 N6 47.0(5)
C12 P1 C1 N6 -51.8(5)
Rh1 P1 C1 N6 169.6(3)
P1 C1 N6 C14 62.0(6)
P1 C1 N6 C16 -58.0(7)
C3 N4 C2 N2 55.4(7)
C13 N4 C2 N2 -67.0(7)
C6 N2 C2 N4 66.1(8)
C19 N2 C2 N4 -55.8(7)
C2 N4 C3 N1 -53.7(7)
C13 N4 C3 N1 69.0(7)
C19 N1 C3 N4 53.8(7)
C10 N1 C3 N4 -69.0(7)
C14 N5 C4 N3 54.0(7)
C12 N5 C4 N3 -68.0(7)
C16 N3 C4 N5 -53.6(7)
C17 N3 C4 N5 68.4(7)
C2 N2 C6 P2 -59.3(7)
C19 N2 C6 P2 61.3(6)
C10 P2 C6 N2 -51.7(5)
C13 P2 C6 N2 49.5(5)
Rh1 P2 C6 N2 172.1(4)
C20 Rh1 C8 C9 -37.0(4)
C22 Rh1 C8 C9 -116.9(6)
C21 Rh1 C8 C9 -80.2(4)
P2 Rh1 C8 C9 -121.5(4)
P1 Rh1 C8 C9 61.3(4)
Cl1 Rh1 C8 C9 148.1(4)
C20 Rh1 C8 C22 79.9(4)
C9 Rh1 C8 C22 116.9(6)
C21 Rh1 C8 C22 36.7(4)
P2 Rh1 C8 C22 -4.6(6)
P1 Rh1 C8 C22 178.2(4)
Cl1 Rh1 C8 C22 -95.0(4)
C20 Rh1 C8 C5 -160.7(7)
C22 Rh1 C8 C5 119.4(8)
C9 Rh1 C8 C5 -123.7(8)
C21 Rh1 C8 C5 156.1(7)
P2 Rh1 C8 C5 114.8(5)
P1 Rh1 C8 C5 -62.3(6)
Cl1 Rh1 C8 C5 24.4(6)
C22 C8 C9 C20 -4.5(7)
C5 C8 C9 C20 179.2(6)
Rh1 C8 C9 C20 58.5(4)
C22 C8 C9 C7 167.7(6)
C5 C8 C9 C7 -8.6(11)
Rh1 C8 C9 C7 -129.3(6)
C22 C8 C9 Rh1 -62.9(4)
C5 C8 C9 Rh1 120.7(7)
C20 Rh1 C9 C8 118.9(5)
C22 Rh1 C9 C8 38.0(4)
C21 Rh1 C9 C8 79.4(4)
P2 Rh1 C9 C8 124.7(4)
P1 Rh1 C9 C8 -126.4(4)
Cl1 Rh1 C9 C8 -40.3(5)
C8 Rh1 C9 C20 -118.9(5)
C22 Rh1 C9 C20 -80.9(4)
C21 Rh1 C9 C20 -39.5(4)
P2 Rh1 C9 C20 5.8(6)
P1 Rh1 C9 C20 114.6(4)
Cl1 Rh1 C9 C20 -159.2(3)
C20 Rh1 C9 C7 -118.8(8)
C8 Rh1 C9 C7 122.2(9)
C22 Rh1 C9 C7 160.2(8)
C21 Rh1 C9 C7 -158.3(8)
P2 Rh1 C9 C7 -113.0(6)
P1 Rh1 C9 C7 -4.2(7)
Cl1 Rh1 C9 C7 82.0(7)
C19 N1 C10 P2 -62.3(6)
C3 N1 C10 P2 59.5(6)
C6 P2 C10 N1 51.8(5)
C13 P2 C10 N1 -47.8(5)
Rh1 P2 C10 N1 -170.5(3)
C14 N5 C12 P1 -61.0(6)
C4 N5 C12 P1 60.6(6)
C1 P1 C12 N5 51.4(5)
C17 P1 C12 N5 -50.7(5)
Rh1 P1 C12 N5 -171.3(4)
C2 N4 C13 P2 61.7(7)
C3 N4 C13 P2 -60.0(6)
C10 P2 C13 N4 48.3(5)
C6 P2 C13 N4 -50.9(5)
Rh1 P2 C13 N4 177.7(4)
C16 N6 C14 N5 53.1(7)
C1 N6 C14 N5 -68.8(7)
C12 N5 C14 N6 68.8(7)
C4 N5 C14 N6 -53.9(7)
C14 N6 C16 N3 -53.5(7)
C1 N6 C16 N3 67.6(7)
C4 N3 C16 N6 53.8(7)
C17 N3 C16 N6 -67.3(7)
C4 N3 C17 P1 -62.6(7)
C16 N3 C17 P1 57.4(7)
C1 P1 C17 N3 -46.9(6)
C12 P1 C17 N3 52.1(5)
Rh1 P1 C17 N3 -177.3(4)
C10 N1 C19 N2 67.9(7)
C3 N1 C19 N2 -55.2(7)
C2 N2 C19 N1 55.7(7)
C6 N2 C19 N1 -67.4(7)
C8 C9 C20 C21 7.5(7)
C7 C9 C20 C21 -164.8(6)
Rh1 C9 C20 C21 67.6(4)
C8 C9 C20 C18 173.2(6)
C7 C9 C20 C18 0.9(10)
Rh1 C9 C20 C18 -126.7(6)
C8 C9 C20 Rh1 -60.1(4)
C7 C9 C20 Rh1 127.6(6)
C8 Rh1 C20 C9 36.1(3)
C22 Rh1 C20 C9 78.5(4)
C21 Rh1 C20 C9 114.1(5)
P2 Rh1 C20 C9 -176.7(3)
P1 Rh1 C20 C9 -72.2(4)
Cl1 Rh1 C20 C9 49.7(7)
C8 Rh1 C20 C21 -78.0(4)
C22 Rh1 C20 C21 -35.6(4)
C9 Rh1 C20 C21 -114.1(5)
P2 Rh1 C20 C21 69.2(4)
P1 Rh1 C20 C21 173.7(3)
Cl1 Rh1 C20 C21 -64.4(6)
C8 Rh1 C20 C18 159.0(7)
C22 Rh1 C20 C18 -158.5(7)
C9 Rh1 C20 C18 123.0(8)
C21 Rh1 C20 C18 -122.9(8)
P2 Rh1 C20 C18 -53.8(6)
P1 Rh1 C20 C18 50.8(6)
Cl1 Rh1 C20 C18 172.7(4)
C9 C20 C21 C22 -7.7(7)
C18 C20 C21 C22 -173.5(6)
Rh1 C20 C21 C22 59.5(4)
C9 C20 C21 C15 164.0(6)
C18 C20 C21 C15 -1.8(9)
Rh1 C20 C21 C15 -128.9(6)
C9 C20 C21 Rh1 -67.1(4)
C18 C20 C21 Rh1 127.1(6)
C20 Rh1 C21 C22 -119.2(6)
C8 Rh1 C21 C22 -37.9(4)
C9 Rh1 C21 C22 -79.9(4)
P2 Rh1 C21 C22 122.3(4)
P1 Rh1 C21 C22 -129.7(4)
Cl1 Rh1 C21 C22 34.8(5)
C8 Rh1 C21 C20 81.3(4)
C22 Rh1 C21 C20 119.2(6)
C9 Rh1 C21 C20 39.3(4)
P2 Rh1 C21 C20 -118.5(4)
P1 Rh1 C21 C20 -10.5(5)
Cl1 Rh1 C21 C20 154.0(3)
C20 Rh1 C21 C15 116.7(9)
C8 Rh1 C21 C15 -162.1(8)
C22 Rh1 C21 C15 -124.2(9)
C9 Rh1 C21 C15 156.0(8)
P2 Rh1 C21 C15 -1.9(7)
P1 Rh1 C21 C15 106.2(7)
Cl1 Rh1 C21 C15 -89.4(7)
C20 C21 C22 C8 4.9(7)
C15 C21 C22 C8 -166.3(6)
Rh1 C21 C22 C8 62.4(4)
C20 C21 C22 C11 178.3(6)
C15 C21 C22 C11 7.1(11)
Rh1 C21 C22 C11 -124.2(7)
C20 C21 C22 Rh1 -57.5(4)
C15 C21 C22 Rh1 131.3(7)
C9 C8 C22 C21 -0.3(7)
C5 C8 C22 C21 176.2(6)
Rh1 C8 C22 C21 -63.8(5)
C9 C8 C22 C11 -173.9(6)
C5 C8 C22 C11 2.6(10)
Rh1 C8 C22 C11 122.6(6)
C9 C8 C22 Rh1 63.5(4)
C5 C8 C22 Rh1 -120.0(6)
C20 Rh1 C22 C21 37.2(4)
C8 Rh1 C22 C21 117.3(6)
C9 Rh1 C22 C21 80.1(4)
P2 Rh1 C22 C21 -65.2(4)
P1 Rh1 C22 C21 114.0(5)
Cl1 Rh1 C22 C21 -153.4(4)
C20 Rh1 C22 C8 -80.1(4)
C9 Rh1 C22 C8 -37.3(4)
C21 Rh1 C22 C8 -117.3(6)
P2 Rh1 C22 C8 177.5(3)
P1 Rh1 C22 C8 -3.3(7)
Cl1 Rh1 C22 C8 89.3(4)
C20 Rh1 C22 C11 160.9(7)
C8 Rh1 C22 C11 -118.9(8)
C9 Rh1 C22 C11 -156.2(7)
C21 Rh1 C22 C11 123.8(8)
P2 Rh1 C22 C11 58.5(7)
P1 Rh1 C22 C11 -122.3(5)
Cl1 Rh1 C22 C11 -29.6(6)
